data_2234192
loop_
_publ_author_name
'Meng, Zhao-Hui'
'Lian, Hui'
'Zhang, Shu-Shen'
'Feng, Yu-Quan'

_publ_section_title
;
 Aquachlorido(3,5-dinitro-2-oxidobenzoato-\k^2^<i>O</i>^1^,<i>O</i>^2^)(1,10-phenanthroline-\k^2^<i>N</i>,<i>N</i>')chromium(III)
;
_journal_coeditor_code GK2465
_journal_issue 4
_journal_name_full 'Acta Crystallographica Section E'
_journal_page_first m388
_journal_paper_doi 10.1107/S1600536812009324
_journal_volume 68
_journal_year 2012
_chemical_formula_iupac '[Cr (C7 H2 N2 O7) Cl (C12 H8 N2) (H2 O)]'
_chemical_formula_moiety 'C19 H12 Cl Cr N4 O8'
_chemical_formula_sum 'C19 H12 Cl Cr N4 O8'
_chemical_formula_weight 511.78
_chemical_name_systematic
;
Aquachlorido(3,5-dinitro-2-oxidobenzoato-\k^2^<i>O</i>^1^,<i>O</i>^2^)(1,10-
phenanthroline-\k^2^<i>N</i>,<i>N</i>')chromium(III)
;
_space_group_IT_number 14
_symmetry_cell_setting monoclinic
_symmetry_space_group_name_Hall '-P 2ybc'
_symmetry_space_group_name_H-M 'P 1 21/c 1'
_atom_sites_solution_hydrogens geom
_atom_sites_solution_primary direct
_atom_sites_solution_secondary difmap
_audit_creation_method SHELXL-97
_cell_angle_alpha 90.00
_cell_angle_beta 105.947(9)
_cell_angle_gamma 90.00
_cell_formula_units_Z 4
_cell_length_a 13.868(7)
_cell_length_b 16.158(8)
_cell_length_c 9.348(5)
_cell_measurement_reflns_used 1361
_cell_measurement_temperature 296(2)
_cell_measurement_theta_max 20.16
_cell_measurement_theta_min 2.59
_cell_volume 2014.1(18)
_computing_cell_refinement 'SAINT (Bruker, 1997)'
_computing_data_collection 'APEX2 (Bruker, 2008)'
_computing_data_reduction 'SAINT (Bruker, 1997)'
_computing_molecular_graphics 'SHELXTL (Sheldrick, 2008)'
_computing_publication_material 'SHELXTL (Sheldrick, 2008)'
_computing_structure_refinement 'SHELXL97 (Sheldrick, 2008)'
_computing_structure_solution 'SHELXS97 (Sheldrick, 2008)'
_diffrn_ambient_temperature 296(2)
_diffrn_measured_fraction_theta_full 0.999
_diffrn_measured_fraction_theta_max 0.999
_diffrn_measurement_device_type 'Bruker APEXII CCD'
_diffrn_measurement_method '\f and \w scans'
_diffrn_radiation_monochromator graphite
_diffrn_radiation_source 'fine-focus sealed tube'
_diffrn_radiation_type MoK\a
_diffrn_radiation_wavelength 0.71073
_diffrn_reflns_av_R_equivalents 0.0603
_diffrn_reflns_av_sigmaI/netI 0.0751
_diffrn_reflns_limit_h_max 14
_diffrn_reflns_limit_h_min -17
_diffrn_reflns_limit_k_max 18
_diffrn_reflns_limit_k_min -19
_diffrn_reflns_limit_l_max 11
_diffrn_reflns_limit_l_min -10
_diffrn_reflns_number 10867
_diffrn_reflns_theta_full 26.00
_diffrn_reflns_theta_max 26.00
_diffrn_reflns_theta_min 2.52
_exptl_absorpt_coefficient_mu 0.759
_exptl_absorpt_correction_T_max 0.908
_exptl_absorpt_correction_T_min 0.869
_exptl_absorpt_correction_type multi-scan
_exptl_absorpt_process_details '(SADABS; Bruker, 1997)'
_exptl_crystal_colour green
_exptl_crystal_density_diffrn 1.688
_exptl_crystal_density_method 'not measured'
_exptl_crystal_description block
_exptl_crystal_F_000 1036
_exptl_crystal_size_max 0.19
_exptl_crystal_size_mid 0.15
_exptl_crystal_size_min 0.13
_refine_diff_density_max 0.478
_refine_diff_density_min -0.488
_refine_ls_extinction_method none
_refine_ls_goodness_of_fit_ref 1.035
_refine_ls_hydrogen_treatment mixed
_refine_ls_matrix_type full
_refine_ls_number_parameters 306
_refine_ls_number_reflns 3952
_refine_ls_number_restraints 2
_refine_ls_restrained_S_all 1.034
_refine_ls_R_factor_all 0.1070
_refine_ls_R_factor_gt 0.0577
_refine_ls_shift/su_max 0.000
_refine_ls_shift/su_mean 0.000
_refine_ls_structure_factor_coef Fsqd
_refine_ls_weighting_details 'calc w=1/[\s^2^(Fo^2^)+(0.0753P)^2^] where P=(Fo^2^+2Fc^2^)/3'
_refine_ls_weighting_scheme calc
_refine_ls_wR_factor_gt 0.1342
_refine_ls_wR_factor_ref 0.1609
_reflns_number_gt 2378
_reflns_number_total 3952
_reflns_threshold_expression I>2sigma(I)
_cod_data_source_file gk2465.cif
_cod_data_source_block I
_cod_original_cell_volume 2014.2(17)
_cod_original_sg_symbol_H-M 'P 21/c  '
_cod_database_code 2234192
_cod_database_fobs_code 2234192

loop_
_symmetry_equiv_pos_as_xyz
'x, y, z'
'-x, y+1/2, -z+1/2'
'-x, -y, -z'
'x, -y-1/2, z-1/2'

loop_
_atom_site_type_symbol
_atom_site_label
_atom_site_fract_x
_atom_site_fract_y
_atom_site_fract_z
_atom_site_U_iso_or_equiv
_atom_site_adp_type
_atom_site_calc_flag
_atom_site_refinement_flags
_atom_site_occupancy
_atom_site_symmetry_multiplicity
Cr Cr1 0.71896(5) -0.01477(4) 0.02803(8) 0.0398(2) Uani d . 1 1
C C1 0.8895(3) -0.0499(3) -0.1138(5) 0.0486(12) Uani d . 1 1
H H1A 0.8952 0.0071 -0.1228 0.058 Uiso calc R 1 1
C C2 0.9520(3) -0.1014(3) -0.1671(5) 0.0549(13) Uani d . 1 1
H H2A 0.9985 -0.0790 -0.2113 0.066 Uiso calc R 1 1
C C3 0.9445(3) -0.1854(3) -0.1540(5) 0.0541(13) Uani d . 1 1
H H3A 0.9861 -0.2203 -0.1892 0.065 Uiso calc R 1 1
C C4 0.8750(3) -0.2183(3) -0.0885(5) 0.0466(12) Uani d . 1 1
C C5 0.8148(3) -0.1623(3) -0.0363(5) 0.0373(10) Uani d . 1 1
C C6 0.8586(4) -0.3049(3) -0.0718(5) 0.0538(13) Uani d . 1 1
H H6A 0.8986 -0.3429 -0.1038 0.065 Uiso calc R 1 1
C C7 0.7875(4) -0.3331(3) -0.0115(5) 0.0531(13) Uani d . 1 1
H H7A 0.7769 -0.3898 -0.0076 0.064 Uiso calc R 1 1
C C8 0.7280(4) -0.2774(3) 0.0467(5) 0.0451(12) Uani d . 1 1
C C9 0.7416(3) -0.1913(2) 0.0324(5) 0.0372(10) Uani d . 1 1
C C10 0.6547(4) -0.3003(3) 0.1147(5) 0.0540(14) Uani d . 1 1
H H10A 0.6413 -0.3562 0.1241 0.065 Uiso calc R 1 1
C C11 0.6019(4) -0.2423(3) 0.1680(5) 0.0504(12) Uani d . 1 1
H H11A 0.5542 -0.2584 0.2156 0.060 Uiso calc R 1 1
C C12 0.6203(3) -0.1593(3) 0.1502(5) 0.0463(11) Uani d . 1 1
H H12A 0.5840 -0.1201 0.1866 0.056 Uiso calc R 1 1
C C13 0.5958(3) 0.1109(3) 0.1121(5) 0.0381(10) Uani d . 1 1
C C14 0.6519(3) 0.1771(2) 0.0562(4) 0.0350(10) Uani d . 1 1
C C15 0.7266(3) 0.1605(2) -0.0202(5) 0.0346(10) Uani d . 1 1
C C16 0.7719(3) 0.2324(3) -0.0637(5) 0.0372(10) Uani d . 1 1
C C17 0.7469(3) 0.3115(3) -0.0374(5) 0.0403(10) Uani d . 1 1
H H17A 0.7791 0.3564 -0.0662 0.048 Uiso calc R 1 1
C C18 0.6729(3) 0.3229(2) 0.0326(5) 0.0413(11) Uani d . 1 1
C C19 0.6267(3) 0.2570(3) 0.0788(5) 0.0398(10) Uani d . 1 1
H H19A 0.5772 0.2669 0.1265 0.048 Uiso calc R 1 1
Cl Cl1 0.83175(9) 0.00500(7) 0.25272(14) 0.0564(4) Uani d . 1 1
N N1 0.8216(3) -0.0795(2) -0.0502(4) 0.0402(9) Uani d . 1 1
N N2 0.6876(3) -0.1336(2) 0.0834(4) 0.0377(8) Uani d . 1 1
N N3 0.8523(3) 0.2233(2) -0.1369(4) 0.0443(9) Uani d . 1 1
N N4 0.6453(3) 0.4060(2) 0.0641(5) 0.0579(11) Uani d . 1 1
O O1 0.6129(2) 0.03496(17) 0.0950(3) 0.0468(8) Uani d . 1 1
O O2 0.5312(2) 0.13290(17) 0.1731(3) 0.0468(8) Uani d . 1 1
O O3 0.7505(2) 0.08735(17) -0.0508(3) 0.0462(8) Uani d . 1 1
O O4 0.8663(3) 0.1591(2) -0.1910(5) 0.0756(12) Uani d . 1 1
O O5 0.9030(3) 0.2830(2) -0.1388(6) 0.0961(16) Uani d . 1 1
O O6 0.5745(3) 0.4138(2) 0.1213(4) 0.0697(11) Uani d . 1 1
O O7 0.6920(4) 0.4640(2) 0.0366(5) 0.0934(16) Uani d . 1 1
O O8 0.6198(2) -0.0388(2) -0.1700(4) 0.0450(8) Uani d D 1 1
H H1WB 0.608(3) 0.0037(19) -0.222(4) 0.050(15) Uiso d D 1 1
H H1WA 0.565(2) -0.059(3) -0.180(5) 0.060(17) Uiso d D 1 1

loop_
_atom_site_aniso_label
_atom_site_aniso_U_11
_atom_site_aniso_U_22
_atom_site_aniso_U_33
_atom_site_aniso_U_12
_atom_site_aniso_U_13
_atom_site_aniso_U_23
Cr1 0.0387(4) 0.0349(4) 0.0546(5) -0.0041(3) 0.0277(3) -0.0005(3)
C1 0.040(3) 0.050(3) 0.063(3) -0.007(2) 0.027(2) -0.002(2)
C2 0.039(3) 0.074(4) 0.061(3) -0.006(2) 0.029(3) -0.007(3)
C3 0.039(3) 0.070(4) 0.057(3) 0.010(3) 0.020(2) -0.010(3)
C4 0.036(3) 0.056(3) 0.047(3) 0.006(2) 0.010(2) -0.007(2)
C5 0.034(2) 0.042(2) 0.036(3) -0.0025(19) 0.0100(19) -0.0016(19)
C6 0.055(3) 0.045(3) 0.058(3) 0.011(2) 0.010(3) -0.006(2)
C7 0.065(3) 0.035(3) 0.055(3) 0.002(2) 0.009(3) -0.003(2)
C8 0.048(3) 0.042(3) 0.040(3) -0.004(2) 0.003(2) 0.004(2)
C9 0.037(3) 0.037(2) 0.036(2) -0.0067(19) 0.007(2) 0.0013(19)
C10 0.057(3) 0.046(3) 0.051(3) -0.018(3) 0.003(3) 0.013(2)
C11 0.049(3) 0.056(3) 0.047(3) -0.016(2) 0.015(2) 0.012(2)
C12 0.042(3) 0.057(3) 0.044(3) -0.009(2) 0.018(2) 0.004(2)
C13 0.035(2) 0.042(3) 0.041(3) -0.004(2) 0.017(2) -0.001(2)
C14 0.034(2) 0.037(2) 0.037(3) -0.0049(19) 0.0147(19) -0.0028(18)
C15 0.030(2) 0.037(2) 0.038(3) -0.0050(19) 0.0117(18) 0.0013(18)
C16 0.035(2) 0.041(2) 0.040(3) -0.0064(19) 0.018(2) -0.0002(18)
C17 0.041(3) 0.035(2) 0.047(3) -0.005(2) 0.015(2) 0.0027(19)
C18 0.045(3) 0.034(2) 0.047(3) -0.004(2) 0.016(2) -0.003(2)
C19 0.033(2) 0.050(3) 0.039(3) -0.001(2) 0.015(2) -0.006(2)
Cl1 0.0573(8) 0.0561(7) 0.0591(8) -0.0148(6) 0.0218(6) -0.0049(6)
N1 0.036(2) 0.042(2) 0.047(2) -0.0067(16) 0.0185(18) -0.0006(16)
N2 0.035(2) 0.040(2) 0.042(2) -0.0020(16) 0.0181(17) 0.0044(16)
N3 0.040(2) 0.047(2) 0.052(3) -0.0023(19) 0.0230(19) 0.0071(19)
N4 0.075(3) 0.040(2) 0.065(3) -0.001(2) 0.030(3) -0.007(2)
O1 0.0442(18) 0.0342(17) 0.076(2) -0.0014(14) 0.0400(17) 0.0005(15)
O2 0.0453(19) 0.0435(17) 0.064(2) -0.0039(14) 0.0364(17) -0.0067(15)
O3 0.0492(19) 0.0367(17) 0.066(2) -0.0037(14) 0.0385(17) -0.0027(14)
O4 0.088(3) 0.056(2) 0.113(3) -0.011(2) 0.078(3) -0.013(2)
O5 0.090(3) 0.052(2) 0.182(5) -0.014(2) 0.096(3) 0.006(3)
O6 0.070(3) 0.050(2) 0.103(3) -0.0038(18) 0.048(2) -0.0191(19)
O7 0.136(4) 0.0358(19) 0.144(4) -0.017(2) 0.098(3) -0.008(2)
O8 0.040(2) 0.0435(19) 0.058(2) -0.0070(16) 0.0245(17) 0.0070(16)

loop_
_atom_type_symbol
_atom_type_description
_atom_type_scat_dispersion_real
_atom_type_scat_dispersion_imag
_atom_type_scat_source
C C 0.0033 0.0016 'International Tables Vol C Tables 4.2.6.8 and 6.1.1.4'
H H 0.0000 0.0000 'International Tables Vol C Tables 4.2.6.8 and 6.1.1.4'
N N 0.0061 0.0033 'International Tables Vol C Tables 4.2.6.8 and 6.1.1.4'
O O 0.0106 0.0060 'International Tables Vol C Tables 4.2.6.8 and 6.1.1.4'
Cr Cr 0.3209 0.6236 'International Tables Vol C Tables 4.2.6.8 and 6.1.1.4'
Cl Cl 0.1484 0.1585 'International Tables Vol C Tables 4.2.6.8 and 6.1.1.4'

loop_
_geom_angle_atom_site_label_1
_geom_angle_atom_site_label_2
_geom_angle_atom_site_label_3
_geom_angle
O3 Cr1 O1 92.39(12)
O3 Cr1 O8 89.04(14)
O1 Cr1 O8 89.40(14)
O3 Cr1 N1 92.74(13)
O1 Cr1 N1 173.41(13)
O8 Cr1 N1 86.54(14)
O3 Cr1 N2 171.05(13)
O1 Cr1 N2 94.24(13)
O8 Cr1 N2 85.03(14)
N1 Cr1 N2 80.24(14)
O3 Cr1 Cl1 93.60(11)
O1 Cr1 Cl1 91.96(11)
O8 Cr1 Cl1 176.97(11)
N1 Cr1 Cl1 91.85(11)
N2 Cr1 Cl1 92.18(10)
N1 C1 C2 122.1(5)
N1 C1 H1A 118.9
C2 C1 H1A 118.9
C3 C2 C1 119.5(5)
C3 C2 H2A 120.3
C1 C2 H2A 120.3
C2 C3 C4 120.0(4)
C2 C3 H3A 120.0
C4 C3 H3A 120.0
C3 C4 C5 117.3(4)
C3 C4 C6 125.1(5)
C5 C4 C6 117.6(4)
N1 C5 C4 122.7(4)
N1 C5 C9 116.6(4)
C4 C5 C9 120.7(4)
C7 C6 C4 122.2(5)
C7 C6 H6A 118.9
C4 C6 H6A 118.9
C6 C7 C8 121.1(4)
C6 C7 H7A 119.5
C8 C7 H7A 119.5
C10 C8 C9 116.0(4)
C10 C8 C7 125.4(4)
C9 C8 C7 118.5(4)
N2 C9 C8 122.7(4)
N2 C9 C5 117.5(4)
C8 C9 C5 119.8(4)
C11 C10 C8 121.2(4)
C11 C10 H10A 119.4
C8 C10 H10A 119.4
C10 C11 C12 119.1(5)
C10 C11 H11A 120.4
C12 C11 H11A 120.4
N2 C12 C11 122.6(5)
N2 C12 H12A 118.7
C11 C12 H12A 118.7
O2 C13 O1 121.3(4)
O2 C13 C14 117.8(4)
O1 C13 C14 120.9(4)
C19 C14 C15 120.1(4)
C19 C14 C13 116.2(4)
C15 C14 C13 123.7(4)
O3 C15 C16 121.7(4)
O3 C15 C14 123.3(4)
C16 C15 C14 115.0(4)
C17 C16 C15 123.8(4)
C17 C16 N3 116.2(4)
C15 C16 N3 120.0(4)
C16 C17 C18 118.2(4)
C16 C17 H17A 120.9
C18 C17 H17A 120.9
C19 C18 C17 121.3(4)
C19 C18 N4 118.9(4)
C17 C18 N4 119.8(4)
C14 C19 C18 121.5(4)
C14 C19 H19A 119.2
C18 C19 H19A 119.2
C1 N1 C5 118.3(4)
C1 N1 Cr1 128.3(3)
C5 N1 Cr1 113.4(3)
C12 N2 C9 118.4(4)
C12 N2 Cr1 129.4(3)
C9 N2 Cr1 112.0(3)
O4 N3 O5 121.9(4)
O4 N3 C16 121.2(4)
O5 N3 C16 116.9(4)
O7 N4 O6 122.9(4)
O7 N4 C18 119.3(4)
O6 N4 C18 117.7(4)
C13 O1 Cr1 129.1(3)
C15 O3 Cr1 127.7(3)
Cr1 O8 H1WB 111(3)
Cr1 O8 H1WA 125(3)
H1WB O8 H1WA 103(5)

loop_
_geom_bond_atom_site_label_1
_geom_bond_atom_site_label_2
_geom_bond_distance
_geom_bond_publ_flag
Cr1 O3 1.906(3) y
Cr1 O1 1.926(3) y
Cr1 O8 2.017(4) y
Cr1 N1 2.056(4) y
Cr1 N2 2.065(3) y
Cr1 Cl1 2.2705(17) y
C1 N1 1.332(5) ?
C1 C2 1.389(6) ?
C1 H1A 0.9300 ?
C2 C3 1.370(7) ?
C2 H2A 0.9300 ?
C3 C4 1.382(7) ?
C3 H3A 0.9300 ?
C4 C5 1.406(6) ?
C4 C6 1.434(6) ?
C5 N1 1.350(5) ?
C5 C9 1.422(6) ?
C6 C7 1.343(7) ?
C6 H6A 0.9300 ?
C7 C8 1.425(7) ?
C7 H7A 0.9300 ?
C8 C10 1.389(7) ?
C8 C9 1.415(6) ?
C9 N2 1.363(5) ?
C10 C11 1.364(7) ?
C10 H10A 0.9300 ?
C11 C12 1.383(6) ?
C11 H11A 0.9300 ?
C12 N2 1.325(5) ?
C12 H12A 0.9300 ?
C13 O2 1.239(5) ?
C13 O1 1.268(5) ?
C13 C14 1.498(6) ?
C14 C19 1.369(5) ?
C14 C15 1.437(6) ?
C15 O3 1.281(5) ?
C15 C16 1.431(5) ?
C16 C17 1.364(6) ?
C16 N3 1.467(5) ?
C17 C18 1.372(6) ?
C17 H17A 0.9300 ?
C18 C19 1.372(6) ?
C18 N4 1.448(5) ?
C19 H19A 0.9300 ?
N3 O4 1.193(4) ?
N3 O5 1.197(5) ?
N4 O7 1.207(5) ?
N4 O6 1.247(5) ?
O8 H1WB 0.832(19) ?
O8 H1WA 0.810(19) ?

loop_
_geom_hbond_atom_site_label_D
_geom_hbond_atom_site_label_H
_geom_hbond_atom_site_label_A
_geom_hbond_site_symmetry_A
_geom_hbond_distance_DH
_geom_hbond_distance_HA
_geom_hbond_distance_DA
_geom_hbond_angle_DHA
O8 H1WB O6 4_565 0.832(19) 1.94(2) 2.759(5) 168(5)
O8 H1WA O2 3_655 0.810(19) 1.81(3) 2.581(4) 160(5)
